data_7121337
loop_
_publ_author_name
'Zhou, Mi'
'Ju, Zhanfeng'
'Yuan, Daqiang'

_publ_section_title
;
 A new metal-organic framework constructed from cationic nodes and
 cationic linkers for highly efficient anion exchange
;
_journal_name_full 'Chemical Communications'
_journal_paper_doi 10.1039/C8CC01225C
_journal_year 2018
_chemical_formula_moiety 'C15 H14 Cu In0.50 N2 O3.67, N O3 [+ solvent]'
_chemical_formula_sum 'C15 H14 Cu In0.5 N3 O6.67'
_chemical_formula_weight 463.91
_space_group_crystal_system hexagonal
_space_group_IT_number 194
_space_group_name_Hall '-P 6c 2c'
_space_group_name_H-M_alt 'P 63/m m c'
_symmetry_space_group_name_Hall '-P 6c 2c'
_symmetry_space_group_name_H-M 'P 63/m m c'
_atom_sites_solution_hydrogens difmap
_audit_creation_method SHELXL-2017/1
_audit_update_record
;
2017-11-21 deposited with the CCDC.
2018-02-27 downloaded from the CCDC.
;
_cell_angle_alpha 90
_cell_angle_beta 90
_cell_angle_gamma 120
_cell_formula_units_Z 12
_cell_length_a 21.8599(3)
_cell_length_b 21.8599(3)
_cell_length_c 30.9566(2)
_cell_measurement_reflns_used 18492
_cell_measurement_temperature 200.0(1)
_cell_measurement_theta_max 72.8750
_cell_measurement_theta_min 3.6550
_cell_volume 12810.9(3)
_computing_cell_refinement 'CrysAlisPro 1.171.39.6a (Rigaku OD, 2015)'
_computing_data_collection 'CrysAlisPro 1.171.39.6a (Rigaku OD, 2015)'
_computing_data_reduction 'CrysAlisPro 1.171.39.6a (Rigaku OD, 2015)'
_computing_structure_refinement 'SHELXL-2017/1 (Sheldrick, 2017)'
_computing_structure_solution 'SHELXT 2014/5 (Sheldrick, 2014)'
_diffrn_ambient_temperature 200.0(1)
_diffrn_detector_area_resol_mean 10.5594
_diffrn_measured_fraction_theta_full 0.996
_diffrn_measured_fraction_theta_max 0.982
_diffrn_measurement_device_type 'SuperNova, Dual, Cu at home/near, Atlas'
_diffrn_measurement_method '\w scans'
_diffrn_radiation_type CuK\a
_diffrn_radiation_wavelength 1.54184
_diffrn_reflns_av_R_equivalents 0.0653
_diffrn_reflns_av_unetI/netI 0.0281
_diffrn_reflns_Laue_measured_fraction_full 0.996
_diffrn_reflns_Laue_measured_fraction_max 0.982
_diffrn_reflns_limit_h_max 18
_diffrn_reflns_limit_h_min -26
_diffrn_reflns_limit_k_max 25
_diffrn_reflns_limit_k_min -27
_diffrn_reflns_limit_l_max 26
_diffrn_reflns_limit_l_min -37
_diffrn_reflns_number 50173
_diffrn_reflns_point_group_measured_fraction_full 0.996
_diffrn_reflns_point_group_measured_fraction_max 0.982
_diffrn_reflns_theta_full 67.684
_diffrn_reflns_theta_max 73.485
_diffrn_reflns_theta_min 4.045
_diffrn_source 'micro-focus sealed X-ray tube'
_exptl_absorpt_coefficient_mu 2.986
_exptl_absorpt_correction_T_max 1.00000
_exptl_absorpt_correction_T_min 0.54114
_exptl_absorpt_correction_type multi-scan
_exptl_absorpt_process_details
;
CrysAlisPro 1.171.39.6a (Rigaku Oxford Diffraction, 2015)
Empirical absorption correction using spherical harmonics,
 implemented in SCALE3 ABSPACK scaling algorithm.
;
_exptl_crystal_colour black
_exptl_crystal_density_diffrn 0.722
_exptl_crystal_description prism
_exptl_crystal_F_000 2782
_exptl_crystal_size_max 0.22
_exptl_crystal_size_mid 0.15
_exptl_crystal_size_min 0.12
_refine_diff_density_max 1.202
_refine_diff_density_min -0.580
_refine_diff_density_rms 0.105
_refine_ls_extinction_method none
_refine_ls_goodness_of_fit_ref 1.052
_refine_ls_hydrogen_treatment constr
_refine_ls_matrix_type full
_refine_ls_number_parameters 207
_refine_ls_number_reflns 4674
_refine_ls_number_restraints 212
_refine_ls_restrained_S_all 1.191
_refine_ls_R_factor_all 0.1016
_refine_ls_R_factor_gt 0.0758
_refine_ls_shift/su_max 0.001
_refine_ls_shift/su_mean 0.000
_refine_ls_structure_factor_coef Fsqd
_refine_ls_weighting_details 'w=1/[\s^2^(Fo^2^)+(0.1337P)^2^+42.0815P] where P=(Fo^2^+2Fc^2^)/3'
_refine_ls_weighting_scheme calc
_refine_ls_wR_factor_gt 0.2052
_refine_ls_wR_factor_ref 0.2486
_reflns_Friedel_coverage 0.000
_reflns_number_gt 3472
_reflns_number_total 4674
_reflns_threshold_expression 'I > 2\s(I)'
_cod_data_source_file c8cc01225c2.cif
_cod_data_source_block FJI-Y6
_cod_original_cell_volume 12810.9(4)
_cod_original_formula_sum 'C15 H14 Cu In0.50 N3 O6.67'
_cod_database_code 7121337
_shelx_shelxl_version_number 2017/1
_shelx_space_group_comment
;
The symmetry employed for this shelxl refinement is uniquely defined
by the following loop, which should always be used as a source of
symmetry information in preference to the above space-group names.
They are only intended as comments.
;

loop_
_space_group_symop_operation_xyz
'x, y, z'
'x-y, x, z+1/2'
'-y, x-y, z'
'-x, -y, z+1/2'
'-x+y, -x, z'
'y, -x+y, z+1/2'
'x-y, -y, -z'
'-x, -x+y, -z'
'y, x, -z'
'-y, -x, -z+1/2'
'-x+y, y, -z+1/2'
'x, x-y, -z+1/2'
'-x, -y, -z'
'-x+y, -x, -z-1/2'
'y, -x+y, -z'
'x, y, -z-1/2'
'x-y, x, -z'
'-y, x-y, -z-1/2'
'-x+y, y, z'
'x, x-y, z'
'-y, -x, z'
'y, x, z-1/2'
'x-y, -y, z-1/2'
'-x, -x+y, z-1/2'

loop_
_atom_site_label
_atom_site_type_symbol
_atom_site_fract_x
_atom_site_fract_y
_atom_site_fract_z
_atom_site_U_iso_or_equiv
_atom_site_adp_type
_atom_site_occupancy
_atom_site_site_symmetry_order
_atom_site_calc_flag
_atom_site_refinement_flags_posn
_atom_site_refinement_flags_adp
_atom_site_refinement_flags_occupancy
In1 In 0.72042(2) 0.27958(2) 0.750000 0.0395(3) Uani 1 4 d S TU P
Cu1 Cu 0.45297(13) 0.03797(16) 0.48375(8) 0.1125(10) Uani 0.5 1 d . U P
O1 O 0.6547(2) 0.2064(2) 0.70024(11) 0.0605(10) Uani 1 1 d . U .
O2 O 0.666667 0.333333 0.750000 0.035(2) Uani 1 12 d S TU P
O3 O 0.7769(2) 0.2231(2) 0.750000 0.063(2) Uani 1 4 d S TU P
O4 O 0.5367(4) 0.0733(9) 0.5181(5) 0.089(4) Uani 0.5 2 d S TU P
O5 O 0.5027(4) 0.0054(9) 0.4488(5) 0.090(4) Uani 0.5 2 d S TU P
O7 O 0.8147(5) 0.1853(5) 0.6138(5) 0.206(7) Uani 1 2 d DS TU P
O8 O 0.8616(8) 0.2324(7) 0.6714(5) 0.264(7) Uani 1 1 d . U .
N1 N 0.4011(6) 0.0585(7) 0.5257(4) 0.075(3) Uani 0.5 1 d D U P
N2 N 0.3675(6) -0.0117(8) 0.4520(4) 0.080(3) Uani 0.5 1 d D U P
N3 N 0.8151(5) 0.1849(5) 0.6533(5) 0.157(6) Uani 1 2 d DS TU P
C1 C 0.3099(5) -0.0114(7) 0.4795(4) 0.083(3) Uani 0.5 1 d DG U P
H1 H 0.299659 -0.047935 0.500221 0.099 Uiso 0.5 1 d R U P
C2 C 0.2380(6) -0.0365(7) 0.4604(4) 0.109(5) Uani 0.5 1 d G U P
H2B H 0.223539 -0.079110 0.444846 0.131 Uiso 0.5 1 d R U P
H2C H 0.240448 -0.002113 0.440529 0.131 Uiso 0.5 1 d R U P
C3 C 0.1844(5) -0.0490(7) 0.4947(4) 0.119(5) Uani 0.5 1 d G U P
H3B H 0.177564 -0.087505 0.512367 0.143 Uiso 0.5 1 d R U P
H3C H 0.140459 -0.061348 0.481437 0.143 Uiso 0.5 1 d R U P
C4 C 0.2075(5) 0.0154(7) 0.5224(4) 0.084(3) Uani 0.5 1 d G U P
H4A H 0.174189 0.004566 0.545048 0.101 Uiso 0.5 1 d R U P
H4B H 0.208506 0.052128 0.505453 0.101 Uiso 0.5 1 d R U P
C5 C 0.2794(6) 0.0404(7) 0.5415(4) 0.095(4) Uani 0.5 1 d G U P
H5A H 0.276943 0.006053 0.561364 0.114 Uiso 0.5 1 d R U P
H5B H 0.293863 0.083070 0.557037 0.114 Uiso 0.5 1 d R U P
C6 C 0.3330(5) 0.0530(6) 0.5072(4) 0.108(4) Uani 0.5 1 d DG U P
H6 H 0.342478 0.092805 0.489996 0.129 Uiso 0.5 1 d R U P
C7 C 0.5948(2) 0.1897(4) 0.6853(2) 0.0530(18) Uani 1 2 d S TU P
C8 C 0.5788(6) 0.1577(12) 0.6427(8) 0.056(6) Uani 0.5 2 d S TU P
C9 C 0.5136(8) 0.1382(7) 0.6217(4) 0.049(3) Uani 0.5 1 d . U P
H9 H 0.479492 0.146201 0.636319 0.059 Uiso 0.5 1 d R U P
C10 C 0.4272(7) 0.0871(8) 0.5637(4) 0.061(3) Uani 0.5 1 d . U P
H10 H 0.397104 0.094975 0.582619 0.073 Uiso 0.5 1 d R U P
C11 C 0.4973(8) 0.1068(8) 0.5792(5) 0.067(3) Uani 0.5 1 d . U P
C12 C 0.5482(5) 0.0965(11) 0.5574(6) 0.066(4) Uani 0.5 2 d S TU P
C13 C 0.4327(5) -0.1346(11) 0.3504(7) 0.049(5) Uani 0.5 2 d S TU P
C14 C 0.3913(9) -0.1114(8) 0.3667(5) 0.059(4) Uani 0.5 1 d . U P
H14 H 0.347084 -0.124920 0.352815 0.071 Uiso 0.5 1 d R U P
C15 C 0.4779(6) -0.0443(11) 0.4192(7) 0.072(5) Uani 0.5 2 d S TU P
C16 C 0.4093(8) -0.0697(9) 0.4025(5) 0.067(3) Uani 0.5 1 d . U P
C17 C 0.3585(10) -0.0488(10) 0.4191(6) 0.084(5) Uani 0.5 1 d . U P
H17 H 0.314909 -0.065561 0.403680 0.101 Uiso 0.5 1 d R U P

loop_
_atom_site_aniso_label
_atom_site_aniso_U_11
_atom_site_aniso_U_22
_atom_site_aniso_U_33
_atom_site_aniso_U_23
_atom_site_aniso_U_13
_atom_site_aniso_U_12
In1 0.0561(4) 0.0561(4) 0.0054(3) 0.000 0.000 0.0274(3)
Cu1 0.0976(15) 0.184(3) 0.0872(16) -0.1073(16) -0.0552(12) 0.0941(16)
O1 0.077(3) 0.074(3) 0.0299(18) -0.0235(17) -0.0162(18) 0.038(2)
O2 0.045(3) 0.045(3) 0.016(4) 0.000 0.000 0.0226(16)
O3 0.081(4) 0.081(4) 0.046(4) 0.000 0.000 0.055(5)
O4 0.088(6) 0.115(8) 0.074(7) -0.051(6) -0.026(3) 0.058(4)
O5 0.089(6) 0.114(7) 0.074(7) -0.060(6) -0.030(3) 0.057(4)
O7 0.211(9) 0.211(9) 0.126(9) -0.041(6) 0.041(6) 0.052(10)
O8 0.288(14) 0.185(10) 0.274(13) -0.002(10) -0.083(11) 0.083(10)
N1 0.071(6) 0.101(7) 0.069(6) -0.050(5) -0.024(5) 0.054(5)
N2 0.079(6) 0.102(7) 0.064(6) -0.050(6) -0.023(5) 0.048(6)
N3 0.154(7) 0.154(7) 0.132(9) 0.005(5) -0.005(5) 0.053(7)
C1 0.064(5) 0.115(6) 0.089(6) -0.055(5) -0.015(4) 0.059(5)
C2 0.089(6) 0.135(7) 0.105(7) -0.044(6) -0.011(6) 0.057(5)
C3 0.096(6) 0.140(7) 0.110(7) -0.025(6) -0.006(6) 0.051(5)
C4 0.066(5) 0.115(6) 0.089(6) -0.032(5) -0.013(5) 0.058(5)
C5 0.079(6) 0.123(6) 0.092(6) -0.051(5) -0.014(5) 0.058(5)
C6 0.092(6) 0.127(7) 0.095(6) -0.034(6) -0.017(5) 0.049(5)
C7 0.070(4) 0.060(4) 0.025(3) -0.014(3) -0.0070(15) 0.030(2)
C8 0.068(8) 0.048(8) 0.045(9) -0.010(7) -0.005(3) 0.024(4)
C9 0.063(6) 0.049(6) 0.034(6) -0.018(5) -0.007(5) 0.027(5)
C10 0.071(7) 0.075(7) 0.045(6) -0.036(5) -0.013(5) 0.042(6)
C11 0.075(7) 0.072(7) 0.051(6) -0.031(5) -0.015(5) 0.036(6)
C12 0.067(6) 0.078(8) 0.055(7) -0.029(7) -0.015(3) 0.039(4)
C13 0.068(7) 0.040(8) 0.028(7) -0.021(6) -0.011(3) 0.020(4)
C14 0.060(7) 0.062(7) 0.048(7) -0.022(6) -0.009(5) 0.024(6)
C15 0.073(7) 0.081(8) 0.063(8) -0.034(7) -0.017(3) 0.041(4)
C16 0.068(7) 0.078(7) 0.052(6) -0.030(6) -0.011(5) 0.035(6)
C17 0.085(8) 0.098(8) 0.076(8) -0.038(7) -0.016(6) 0.051(7)

loop_
_atom_type_symbol
_atom_type_description
_atom_type_scat_dispersion_real
_atom_type_scat_dispersion_imag
_atom_type_scat_source
C C 0.0181 0.0091 'International Tables Vol C Tables 4.2.6.8 and 6.1.1.4'
H H 0.0000 0.0000 'International Tables Vol C Tables 4.2.6.8 and 6.1.1.4'
N N 0.0311 0.0180 'International Tables Vol C Tables 4.2.6.8 and 6.1.1.4'
O O 0.0492 0.0322 'International Tables Vol C Tables 4.2.6.8 and 6.1.1.4'
Cu Cu -1.9646 0.5888 'International Tables Vol C Tables 4.2.6.8 and 6.1.1.4'
In In 0.0822 5.0449 'International Tables Vol C Tables 4.2.6.8 and 6.1.1.4'

loop_
_geom_angle_atom_site_label_1
_geom_angle_atom_site_label_2
_geom_angle_atom_site_label_3
_geom_angle
_geom_angle_site_symmetry_1
_geom_angle_site_symmetry_3
O2 In1 O3 180.0 . .
O2 In1 O1 93.75(12) . 10_666
O3 In1 O1 86.25(12) . 10_666
O2 In1 O1 93.75(12) . 21_665
O3 In1 O1 86.25(12) . 21_665
O1 In1 O1 90.6(2) 10_666 21_665
O2 In1 O1 93.75(12) . 16_557
O3 In1 O1 86.25(12) . 16_557
O1 In1 O1 88.9(2) 10_666 16_557
O1 In1 O1 172.5(2) 21_665 16_557
O2 In1 O1 93.76(12) . .
O3 In1 O1 86.24(12) . .
O1 In1 O1 172.5(2) 10_666 .
O1 In1 O1 88.9(2) 21_665 .
O1 In1 O1 90.6(2) 16_557 .
Cu1 Cu1 N2 83.7(5) 7_556 .
Cu1 Cu1 O5 93.5(6) 7_556 .
N2 Cu1 O5 94.3(4) . .
Cu1 Cu1 O4 88.2(6) 7_556 .
N2 Cu1 O4 170.8(7) . .
O5 Cu1 O4 81.8(4) . .
Cu1 Cu1 N1 77.1(5) 7_556 .
N2 Cu1 N1 87.6(4) . .
O5 Cu1 N1 170.2(7) . .
O4 Cu1 N1 95.0(4) . .
O5 Cu1 N1 96.8(5) . 7_556
O4 Cu1 N1 142.8(7) . 7_556
N1 Cu1 N1 80.2(5) . 7_556
N2 Cu1 N2 86.7(5) . 7_556
O5 Cu1 N2 143.9(7) . 7_556
O4 Cu1 N2 91.6(5) . 7_556
N1 Cu1 N2 67.8(3) 7_556 7_556
Cu1 Cu1 Cu1 90.0 7_556 19_655
N2 Cu1 Cu1 134.2(3) . 19_655
N1 Cu1 Cu1 135.0(3) . 19_655
N1 Cu1 Cu1 126.3(3) 7_556 19_655
N2 Cu1 Cu1 122.9(3) 7_556 19_655
C7 O1 In1 133.3(4) . .
In1 O2 In1 120.000(1) . 3_655
In1 O2 In1 120.0 . 14_667
In1 O2 In1 120.0 3_655 14_667
C12 O4 O5 75.2(13) . 13_656
C12 O4 Cu1 129.9(4) . .
O5 O4 Cu1 91.5(7) 13_656 .
C12 O4 Cu1 129.9(4) . 19_655
O5 O4 Cu1 91.5(7) 13_656 19_655
Cu1 O4 Cu1 98.0(6) . 19_655
C15 O5 O4 78.8(14) . 13_656
C15 O5 Cu1 128.9(5) . .
O4 O5 Cu1 86.8(7) 13_656 .
C15 O5 Cu1 128.9(5) . 19_655
O4 O5 Cu1 86.8(7) 13_656 19_655
Cu1 O5 Cu1 98.5(5) . 19_655
N2 N1 C10 76.8(12) 7_556 .
N2 N1 C1 68.2(8) 7_556 7_556
C10 N1 C1 119.5(12) . 7_556
N2 N1 C6 101.7(11) 7_556 .
C10 N1 C6 122.8(10) . .
C1 N1 C17 98.9(11) 7_556 7_556
C6 N1 C17 119.2(11) . 7_556
N2 N1 Cu1 103.6(9) 7_556 .
C10 N1 Cu1 123.2(9) . .
C1 N1 Cu1 112.3(7) 7_556 .
C6 N1 Cu1 112.9(7) . .
C17 N1 Cu1 123.1(9) 7_556 .
C10 N1 Cu1 109.0(10) . 7_556
C1 N1 Cu1 89.9(7) 7_556 7_556
C6 N1 Cu1 116.5(7) . 7_556
C17 N1 Cu1 87.7(9) 7_556 7_556
N1 N2 C17 93.5(15) 7_556 .
C17 N2 C1 126.4(13) . .
C1 N2 C10 107.7(11) . 7_556
N1 N2 Cu1 95.4(10) 7_556 .
C17 N2 Cu1 125.6(11) . .
C1 N2 Cu1 106.7(7) . .
C10 N2 Cu1 121.7(9) 7_556 .
C17 N2 Cu1 117.2(12) . 7_556
C1 N2 Cu1 89.7(7) . 7_556
C10 N2 Cu1 89.3(9) 7_556 7_556
O8 N3 O8 123(2) . 21_665
O8 N3 O7 118.5(10) . .
O8 N3 O7 118.5(10) 21_665 .
C6 C1 C1 81(2) 7_556 7_556
C6 C1 C5 72.6(9) 7_556 7_556
C1 C1 C5 121.9(9) 7_556 7_556
C6 C1 C2 73.6(10) 7_556 .
C1 C1 C2 118.3(5) 7_556 .
C6 C1 C6 114.3(16) 7_556 .
C5 C1 C6 115.8(7) 7_556 .
C2 C1 C6 111.5 . .
C6 C1 N2 115.6(14) 7_556 .
C1 C1 N2 122.0(6) 7_556 .
C5 C1 N2 116.0(13) 7_556 .
C2 C1 N2 119.6(9) . .
C6 C1 N2 115.6(8) . .
C6 C1 N1 73.7(12) 7_556 7_556
C1 C1 N1 106.8(10) 7_556 7_556
C5 C1 N1 113.8(12) 7_556 7_556
C2 C1 N1 118.0(8) . 7_556
C6 C1 N1 129.8(9) . 7_556
C5 C2 C4 150(9) 7_556 7_556
C5 C2 C1 86(6) 7_556 .
C4 C2 C1 121.3(10) 7_556 .
C5 C2 C3 130(10) 7_556 .
C1 C2 C3 111.5 . .
C5 C2 C6 79(9) 7_556 7_556
C4 C2 C6 116.3(14) 7_556 7_556
C3 C2 C6 89.9(8) . 7_556
C4 C3 C4 73.6(18) 7_556 .
C4 C3 C2 111.5 . .
C4 C3 C5 69.1(14) 7_556 7_556
C4 C3 C5 114.5(9) . 7_556
C4 C3 C3 51.1(15) 7_556 7_556
C2 C3 C3 88.1(6) . 7_556
C5 C3 C3 91.3(10) 7_556 7_556
C3 C4 C2 79.5(10) 7_556 7_556
C3 C4 C5 78.9(10) 7_556 .
C3 C4 C3 102.7(18) 7_556 .
C2 C4 C3 109.4(8) 7_556 .
C5 C4 C3 111.5 . .
C3 C4 C4 73.5(17) 7_556 7_556
C2 C4 C4 117.4(8) 7_556 7_556
C5 C4 C4 119.02(18) . 7_556
C2 C5 C1 90(6) 7_556 7_556
C2 C5 C6 97(9) 7_556 .
C1 C5 C4 115.1(6) 7_556 .
C6 C5 C4 111.5 . .
C1 C5 C3 107.6(11) 7_556 7_556
C6 C5 C3 87.7(7) . 7_556
C1 C6 C5 72.1(13) 7_556 .
C5 C6 C1 111.5 . .
C1 C6 C2 71.4(15) 7_556 7_556
C1 C6 C2 107.8(9) . 7_556
C1 C6 N1 71.8(8) 7_556 .
C5 C6 N1 112.6(9) . .
C1 C6 N1 98.3(8) . .
C2 C6 N1 115.8(12) 7_556 .
O1 C7 O1 127.0(6) . 19_655
O1 C7 C8 116.1(3) . .
O1 C7 C8 116.1(3) 19_655 .
O1 C7 C13 116.1(3) . 13_656
O1 C7 C13 116.1(3) 19_655 13_656
C13 C8 C9 88(3) 13_656 19_655
C13 C8 C9 88(3) 13_656 .
C9 C8 C9 117(2) 19_655 .
C13 C8 C7 89(5) 13_656 .
C9 C8 C7 121.5(10) 19_655 .
C9 C8 C7 121.5(10) . .
C9 C8 C14 115.0(17) . 13_656
C7 C8 C14 115.2(13) . 13_656
C9 C8 C14 115.0(17) 19_655 7_556
C7 C8 C14 115.2(13) . 7_556
C14 C8 C14 102.9(18) 13_656 7_556
C14 C9 C8 83(3) 7_556 .
C14 C9 C11 101(2) 7_556 .
C8 C9 C11 122.0(15) . .
C11 C9 C13 121.1(14) . 13_656
C8 C9 C16 117.1(14) . 7_556
C13 C9 C16 104.7(13) 13_656 7_556
C17 C10 N1 101.0(17) 7_556 .
C17 C10 C11 91.6(18) 7_556 .
N1 C10 C11 125.4(11) . .
C11 C10 N2 118.7(11) . 7_556
N1 C10 C16 128.0(11) . 7_556
N2 C10 C16 97.3(10) 7_556 7_556
C16 C11 C12 100.7(19) 7_556 .
C16 C11 C9 75.4(14) 7_556 .
C12 C11 C9 118.9(13) . .
C16 C11 C10 90.8(17) 7_556 .
C12 C11 C10 126.5(11) . .
C9 C11 C10 114.6(12) . .
C12 C11 C14 116.6(13) . 7_556
C10 C11 C14 112.4(12) . 7_556
C9 C11 C15 104.7(13) . 13_656
C10 C11 C15 118.9(11) . 13_656
C14 C11 C15 88.7(12) 7_556 13_656
C12 C11 C17 126.6(12) . 7_556
C9 C11 C17 104.0(12) . 7_556
C14 C11 C17 92.0(12) 7_556 7_556
C15 C11 C17 96.5(11) 13_656 7_556
C15 C12 O4 106.4(18) 13_656 .
C15 C12 C11 80.3(13) 13_656 .
O4 C12 C11 119.7(8) . .
C15 C12 C11 80.3(13) 13_656 19_655
O4 C12 C11 119.7(8) . 19_655
C11 C12 C11 120.5(16) . 19_655
O4 C12 C16 123.4(11) . 7_556
C11 C12 C16 107.3(14) 19_655 7_556
O4 C12 C16 123.4(11) . 13_656
C11 C12 C16 107.3(14) . 13_656
C16 C12 C16 84.6(13) 7_556 13_656
C8 C13 C14 97(3) 13_656 19_655
C8 C13 C14 97(3) 13_656 .
C14 C13 C14 119.9(19) 19_655 .
C14 C13 C9 120.0(15) . 13_656
C8 C13 C9 73(3) 13_656 7_556
C14 C13 C9 120.0(15) 19_655 7_556
C9 C13 C9 108.9(18) 13_656 7_556
C8 C13 C7 73(5) 13_656 13_656
C14 C13 C7 120.0(9) 19_655 13_656
C14 C13 C7 120.0(9) . 13_656
C9 C13 C7 113.0(10) 13_656 13_656
C9 C13 C7 113.0(10) 7_556 13_656
C9 C14 C13 92(3) 7_556 .
C9 C14 C16 90(2) 7_556 .
C13 C14 C16 122.6(16) . .
C9 C14 C8 73(3) 7_556 13_656
C16 C14 C8 122.7(17) . 13_656
C13 C14 C11 115.4(16) . 7_556
C8 C14 C11 105.0(16) 13_656 7_556
C12 C15 O5 99.6(18) 13_656 .
C12 C15 C16 86.7(13) 13_656 19_655
O5 C15 C16 120.1(8) . 19_655
C12 C15 C16 86.7(13) 13_656 .
O5 C15 C16 120.1(8) . .
C16 C15 C16 119.8(16) 19_655 .
O5 C15 C11 118.5(11) . 7_556
C16 C15 C11 113.3(14) 19_655 7_556
O5 C15 C11 118.5(11) . 13_656
C16 C15 C11 113.3(14) . 13_656
C11 C15 C11 91.9(15) 7_556 13_656
C11 C16 C14 93.4(16) 7_556 .
C11 C16 C15 92.2(19) 7_556 .
C14 C16 C15 117.2(14) . .
C11 C16 C17 89.0(17) 7_556 .
C14 C16 C17 118.5(14) . .
C15 C16 C17 124.1(12) . .
C15 C16 C9 118.3(14) . 7_556
C17 C16 C9 114.1(13) . 7_556
C14 C16 C10 114.8(12) . 7_556
C15 C16 C10 120.4(12) . 7_556
C9 C16 C10 98.1(11) 7_556 7_556
C14 C16 C12 111.3(13) . 13_656
C17 C16 C12 116.2(12) . 13_656
C10 C16 C12 92.6(10) 7_556 13_656
C10 C17 N2 88.5(18) 7_556 .
C10 C17 C16 88.5(18) 7_556 .
N2 C17 C16 125.4(15) . .
N2 C17 C11 117.3(15) . 7_556
C16 C17 N1 116.0(14) . 7_556
C11 C17 N1 90.6(11) 7_556 7_556

loop_
_geom_bond_atom_site_label_1
_geom_bond_atom_site_label_2
_geom_bond_distance
_geom_bond_site_symmetry_2
In1 O2 2.0351(7) .
In1 O3 2.139(8) .
In1 O1 2.167(3) 10_666
In1 O1 2.167(3) 21_665
In1 O1 2.167(3) 16_557
In1 O1 2.167(3) .
Cu1 Cu1 1.755(7) 7_556
Cu1 N2 1.899(11) .
Cu1 O5 1.905(8) .
Cu1 O4 1.913(8) .
Cu1 N1 1.920(10) .
Cu1 N1 2.295(13) 7_556
Cu1 N2 2.441(14) 7_556
Cu1 Cu1 2.886(4) 19_655
O1 C7 1.259(5) .
O4 C12 1.30(2) .
O4 O5 1.81(2) 13_656
O5 C15 1.31(2) .
O7 N3 1.225(9) .
O8 N3 1.169(14) .
N1 N2 1.123(17) 7_556
N1 C10 1.318(15) .
N1 C1 1.526(13) 7_556
N1 C6 1.543(11) .
N1 C17 1.73(2) 7_556
N2 C17 1.253(17) .
N2 C1 1.523(11) .
N2 C10 1.524(17) 7_556
C1 C1 1.34(2) 7_556
C1 C5 1.499(11) 7_556
C1 C2 1.503(5) .
C1 C6 1.504(5) .
C2 C4 1.403(14) 7_556
C2 C3 1.503(5) .
C2 C6 1.52(2) 7_556
C3 C4 1.503(5) .
C3 C5 1.579(17) 7_556
C4 C5 1.503(5) .
C4 C4 1.50(3) 7_556
C5 C6 1.503(5) .
C7 C8 1.45(3) .
C7 C13 1.517(19) 13_656
C8 C9 1.43(2) 19_655
C8 C9 1.43(2) .
C8 C14 1.48(2) 13_656
C8 C14 1.48(2) 7_556
C9 C11 1.443(17) .
C9 C13 1.49(2) 13_656
C9 C16 1.497(18) 7_556
C10 C11 1.450(19) .
C11 C12 1.413(16) .
C13 C14 1.338(19) 19_655
C13 C14 1.339(19) .
C14 C16 1.360(19) .
C15 C16 1.411(16) 19_655
C15 C16 1.411(16) .
C16 C17 1.49(2) .
